data_4337314
loop_
_publ_author_name
'Maurya, Arvind'
'Thamizhavel, Arumugam'
'Provino, Alessia'
'Pani, Marcella'
'Manfrinetti, Pietro'
'Paudyal, Durga'
'Dhar, Sudesh Kumar'

_publ_section_title
;
 Synthesis, Crystal and Electronic Structure of the Quaternary Magnetic
 EuTAl4Si2 (T = Rh and Ir) Compounds.
;
_journal_issue 3
_journal_name_full 'Inorganic chemistry'
_journal_page_first 1443
_journal_page_last 1448
_journal_paper_doi 10.1021/ic402363s
_journal_volume 53
_journal_year 2014
_chemical_formula_sum 'Al4 Eu Rh Si2'
_chemical_formula_weight 418.96
_chemical_name_systematic
;
europium rhodium tetraluminum disilicide EuRhAl4Si2
;
_space_group_IT_number 123
_symmetry_cell_setting tetragonal
_symmetry_space_group_name_Hall '-P 4 2'
_symmetry_space_group_name_H-M 'P 4/m m m'
_atom_sites_solution_primary direct
_atom_sites_solution_secondary difmap
_audit_creation_method SHELXL-97
_cell_angle_alpha 90.00
_cell_angle_beta 90.00
_cell_angle_gamma 90.00
_cell_formula_units_Z 1
_cell_length_a 4.1760(10)
_cell_length_b 4.1760(10)
_cell_length_c 8.289(2)
_cell_measurement_reflns_used 25
_cell_measurement_temperature 295(2)
_cell_measurement_theta_max 22.3
_cell_measurement_theta_min 20.5
_cell_volume 144.55(6)
_computing_cell_refinement 'MACH3 software'
_computing_data_collection 'MACH3 software'
_computing_data_reduction 'local software'
_computing_structure_refinement 'SHELXL-97 (Sheldrick, 1997)'
_computing_structure_solution 'SHELXS-97 (Sheldrick, 1990)'
_diffrn_ambient_temperature 295(2)
_diffrn_measured_fraction_theta_full 1.000
_diffrn_measured_fraction_theta_max 1.000
_diffrn_measurement_device_type 'Bruker-Nonius MACH3'
_diffrn_measurement_method '\w/2\q scans'
_diffrn_radiation_monochromator graphite
_diffrn_radiation_source 'fine-focus sealed tube'
_diffrn_radiation_type MoK\a
_diffrn_radiation_wavelength 0.71070
_diffrn_reflns_av_R_equivalents 0.041
_diffrn_reflns_av_sigmaI/netI 0.0257
_diffrn_reflns_limit_h_max 6
_diffrn_reflns_limit_h_min -6
_diffrn_reflns_limit_k_max 6
_diffrn_reflns_limit_k_min -6
_diffrn_reflns_limit_l_max 12
_diffrn_reflns_limit_l_min -12
_diffrn_reflns_number 2036
_diffrn_reflns_theta_full 31.84
_diffrn_reflns_theta_max 31.84
_diffrn_reflns_theta_min 2.46
_diffrn_standards_decay_% 0
_diffrn_standards_interval_time 180
_diffrn_standards_number 2
_exptl_absorpt_coefficient_mu 14.476
_exptl_absorpt_correction_T_max 0.7060
_exptl_absorpt_correction_T_min 0.2586
_exptl_absorpt_correction_type integration
_exptl_crystal_colour grey
_exptl_crystal_colour_lustre metallic
_exptl_crystal_density_diffrn 4.813
_exptl_crystal_density_method 'not measured'
_exptl_crystal_description platelet
_exptl_crystal_F_000 188
_exptl_crystal_size_max 0.12
_exptl_crystal_size_mid 0.10
_exptl_crystal_size_min 0.025
_refine_diff_density_max 1.754
_refine_diff_density_min -4.428
_refine_diff_density_rms 0.575
_refine_ls_extinction_coef 0.155(12)
_refine_ls_extinction_expression Fc^*^=kFc[1+0.001xFc^2^\l^3^/sin(2\q)]^-1/4^
_refine_ls_extinction_method SHELXL
_refine_ls_goodness_of_fit_ref 1.133
_refine_ls_matrix_type full
_refine_ls_number_parameters 13
_refine_ls_number_reflns 192
_refine_ls_number_restraints 0
_refine_ls_restrained_S_all 1.133
_refine_ls_R_factor_all 0.0282
_refine_ls_R_factor_gt 0.0272
_refine_ls_shift/su_max 0.000
_refine_ls_shift/su_mean 0.000
_refine_ls_structure_factor_coef Fsqd
_refine_ls_weighting_details 'calc w=1/[\s^2^(Fo^2^)+(0.0401P)^2^+0.0000P] where P=(Fo^2^+2Fc^2^)/3'
_refine_ls_weighting_scheme calc
_refine_ls_wR_factor_gt 0.0639
_refine_ls_wR_factor_ref 0.0642
_reflns_number_gt 175
_reflns_number_total 192
_reflns_threshold_expression >2sigma(I)
_cod_data_source_file ic402363s_si_001.cif
_cod_data_source_block EuRhAl4Si2
_cod_original_formula_sum 'Al4 Eu1 Rh1 Si2'
_cod_database_code 4337314

loop_
_symmetry_equiv_pos_as_xyz
'x, y, z'
'-x, -y, z'
'-x, y, z'
'x, -y, z'
'-y, x, z'
'y, -x, z'
'y, x, z'
'-y, -x, z'
'-x, -y, -z'
'x, y, -z'
'x, -y, -z'
'-x, y, -z'
'y, -x, -z'
'-y, x, -z'
'-y, -x, -z'
'y, x, -z'

loop_
_atom_site_label
_atom_site_type_symbol
_atom_site_fract_x
_atom_site_fract_y
_atom_site_fract_z
_atom_site_U_iso_or_equiv
_atom_site_adp_type
_atom_site_occupancy
_atom_site_symmetry_multiplicity
_atom_site_calc_flag
_atom_site_refinement_flags
Eu Eu 0.0000 0.0000 0.5000 0.0088(3) Uani 1 16 d S
Rh Rh 0.0000 0.0000 0.0000 0.0057(3) Uani 1 16 d S
Al Al 0.0000 0.5000 0.1680(2) 0.0081(4) Uani 1 4 d S
Si Si 0.5000 0.5000 0.3574(3) 0.0075(5) Uani 1 8 d S

loop_
_atom_site_aniso_label
_atom_site_aniso_U_11
_atom_site_aniso_U_22
_atom_site_aniso_U_33
_atom_site_aniso_U_23
_atom_site_aniso_U_13
_atom_site_aniso_U_12
Eu 0.0072(3) 0.0072(3) 0.0118(4) 0.000 0.000 0.000
Rh 0.0061(3) 0.0061(3) 0.0049(4) 0.000 0.000 0.000
Al 0.0096(9) 0.0081(9) 0.0066(8) 0.000 0.000 0.000
Si 0.0092(7) 0.0092(7) 0.0041(10) 0.000 0.000 0.000

loop_
_atom_type_symbol
_atom_type_description
_atom_type_scat_dispersion_real
_atom_type_scat_dispersion_imag
_atom_type_scat_source
Eu Eu -0.1578 3.6682 'International Tables Vol C Tables 4.2.6.8 and 6.1.1.4'
Rh Rh -1.1178 0.9187 'International Tables Vol C Tables 4.2.6.8 and 6.1.1.4'
Al Al 0.0645 0.0514 'International Tables Vol C Tables 4.2.6.8 and 6.1.1.4'
Si Si 0.0817 0.0704 'International Tables Vol C Tables 4.2.6.8 and 6.1.1.4'

loop_
_geom_angle_atom_site_label_1
_geom_angle_atom_site_label_2
_geom_angle_atom_site_label_3
_geom_angle
_geom_angle_site_symmetry_1
_geom_angle_site_symmetry_3
Si Eu Si 180.0 9_666 1_445
Si Eu Si 136.37(9) 9_666 9_556
Si Eu Si 43.63(9) 1_445 9_556
Si Eu Si 82.06(3) 9_666 9_566
Si Eu Si 97.94(3) 1_445 9_566
Si Eu Si 82.06(3) 9_556 9_566
Si Eu Si 82.06(3) 9_666 9_656
Si Eu Si 97.94(3) 1_445 9_656
Si Eu Si 82.06(3) 9_556 9_656
Si Eu Si 136.37(9) 9_566 9_656
Si Eu Si 97.94(3) 9_666 1_455
Si Eu Si 82.06(3) 1_445 1_455
Si Eu Si 97.94(3) 9_556 1_455
Si Eu Si 43.63(9) 9_566 1_455
Si Eu Si 180.0 9_656 1_455
Si Eu Si 97.94(3) 9_666 1_545
Si Eu Si 82.06(3) 1_445 1_545
Si Eu Si 97.94(3) 9_556 1_545
Si Eu Si 180.0 9_566 1_545
Si Eu Si 43.63(9) 9_656 1_545
Si Eu Si 136.37(9) 1_455 1_545
Si Eu Si 43.63(9) 9_666 .
Si Eu Si 136.37(9) 1_445 .
Si Eu Si 180.0 9_556 .
Si Eu Si 97.94(3) 9_566 .
Si Eu Si 97.94(3) 9_656 .
Si Eu Si 82.06(3) 1_455 .
Si Eu Si 82.06(3) 1_545 .
Si Eu Al 133.85(4) 9_666 1_545
Si Eu Al 46.15(4) 1_445 1_545
Si Eu Al 84.22(4) 9_556 1_545
Si Eu Al 133.85(4) 9_566 1_545
Si Eu Al 84.22(4) 9_656 1_545
Si Eu Al 95.78(4) 1_455 1_545
Si Eu Al 46.15(4) 1_545 1_545
Si Eu Al 95.78(4) . 1_545
Si Eu Al 46.15(4) 9_666 9_566
Si Eu Al 133.85(4) 1_445 9_566
Si Eu Al 95.78(4) 9_556 9_566
Si Eu Al 46.15(4) 9_566 9_566
Si Eu Al 95.78(4) 9_656 9_566
Si Eu Al 84.22(4) 1_455 9_566
Si Eu Al 133.85(4) 1_545 9_566
Si Eu Al 84.22(4) . 9_566
Al Eu Al 180.00(4) 1_545 9_566
Si Eu Al 133.85(4) 9_666 5
Si Eu Al 46.15(4) 1_445 5
Si Eu Al 84.22(4) 9_556 5
Si Eu Al 84.22(4) 9_566 5
Si Eu Al 133.85(4) 9_656 5
Si Eu Al 46.15(4) 1_455 5
Si Eu Al 95.78(4) 1_545 5
Si Eu Al 95.78(4) . 5
Al Eu Al 50.60(3) 1_545 5
Al Eu Al 129.40(3) 9_566 5
Si Eu Al 46.15(4) 9_666 13_556
Si Eu Al 133.85(4) 1_445 13_556
Si Eu Al 95.78(4) 9_556 13_556
Si Eu Al 95.78(4) 9_566 13_556
Si Eu Al 46.15(4) 9_656 13_556
Si Eu Al 133.85(4) 1_455 13_556
Si Eu Al 84.22(4) 1_545 13_556
Si Eu Al 84.22(4) . 13_556
Al Eu Al 129.40(3) 1_545 13_556
Al Eu Al 50.60(3) 9_566 13_556
Al Eu Al 180.00(4) 5 13_556
Al Rh Al 107.92(4) . 13_455
Al Rh Al 72.08(4) . 5_655
Al Rh Al 180.0 13_455 5_655
Al Rh Al 180.0 . 9
Al Rh Al 72.08(4) 13_455 9
Al Rh Al 107.92(4) 5_655 9
Al Rh Al 107.92(4) . 13
Al Rh Al 112.61(7) 13_455 13
Al Rh Al 67.39(7) 5_655 13
Al Rh Al 72.08(4) 9 13
Al Rh Al 72.08(4) . 5
Al Rh Al 67.39(7) 13_455 5
Al Rh Al 112.61(7) 5_655 5
Al Rh Al 107.92(4) 9 5
Al Rh Al 180.0 13 5
Al Rh Al 67.39(7) . 9_565
Al Rh Al 72.08(4) 13_455 9_565
Al Rh Al 107.92(4) 5_655 9_565
Al Rh Al 112.61(7) 9 9_565
Al Rh Al 72.08(4) 13 9_565
Al Rh Al 107.92(4) 5 9_565
Al Rh Al 112.61(7) . 1_545
Al Rh Al 107.92(4) 13_455 1_545
Al Rh Al 72.08(4) 5_655 1_545
Al Rh Al 67.39(7) 9 1_545
Al Rh Al 107.92(4) 13 1_545
Al Rh Al 72.08(4) 5 1_545
Al Rh Al 180.0 9_565 1_545
Rh Al Rh 112.61(7) . 1_565
Rh Al Si 109.48(2) . .
Rh Al Si 109.48(2) 1_565 .
Rh Al Si 109.48(2) . 1_455
Rh Al Si 109.48(2) 1_565 1_455
Si Al Si 106.10(11) . 1_455
Rh Al Al 56.31(4) . 9_565
Rh Al Al 56.31(4) 1_565 9_565
Si Al Al 126.95(6) . 9_565
Si Al Al 126.95(6) 1_455 9_565
Rh Al Al 126.039(18) . 5_665
Rh Al Al 53.962(18) 1_565 5_665
Si Al Al 55.59(3) . 5_665
Si Al Al 124.41(3) 1_455 5_665
Al Al Al 90.0 9_565 5_665
Rh Al Al 53.962(18) . 5
Rh Al Al 126.039(18) 1_565 5
Si Al Al 124.41(3) . 5
Si Al Al 55.59(3) 1_455 5
Al Al Al 90.0 9_565 5
Al Al Al 180.0 5_665 5
Rh Al Al 126.039(18) . 5_565
Rh Al Al 53.962(18) 1_565 5_565
Si Al Al 124.41(3) . 5_565
Si Al Al 55.59(3) 1_455 5_565
Al Al Al 90.0 9_565 5_565
Al Al Al 90.0 5_665 5_565
Al Al Al 90.0 5 5_565
Rh Al Al 53.962(18) . 5_655
Rh Al Al 126.039(18) 1_565 5_655
Si Al Al 55.59(3) . 5_655
Si Al Al 124.41(3) 1_455 5_655
Al Al Al 90.0 9_565 5_655
Al Al Al 90.0 5_665 5_655
Al Al Al 90.0 5 5_655
Al Al Al 180.0 5_565 5_655
Rh Al Eu 160.88(6) . 1_565
Rh Al Eu 86.51(2) 1_565 1_565
Si Al Eu 61.39(5) . 1_565
Si Al Eu 61.39(5) 1_455 1_565
Al Al Eu 142.82(2) 9_565 1_565
Al Al Eu 64.699(13) 5_665 1_565
Al Al Eu 115.300(13) 5 1_565
Al Al Eu 64.699(13) 5_565 1_565
Al Al Eu 115.300(13) 5_655 1_565
Rh Al Eu 86.51(2) . .
Rh Al Eu 160.88(6) 1_565 .
Si Al Eu 61.39(5) . .
Si Al Eu 61.39(5) 1_455 .
Al Al Eu 142.82(2) 9_565 .
Al Al Eu 115.300(13) 5_665 .
Al Al Eu 64.699(13) 5 .
Al Al Eu 115.300(13) 5_565 .
Al Al Eu 64.699(13) 5_655 .
Eu Al Eu 74.37(4) 1_565 .
Si Si Al 126.95(6) 9_666 5_655
Si Si Al 126.95(6) 9_666 5_665
Al Si Al 106.10(11) 5_655 5_665
Si Si Al 126.95(6) 9_666 1_655
Al Si Al 68.82(6) 5_655 1_655
Al Si Al 68.82(6) 5_665 1_655
Si Si Al 126.95(6) 9_666 .
Al Si Al 68.82(6) 5_655 .
Al Si Al 68.82(6) 5_665 .
Al Si Al 106.10(11) 1_655 .
Si Si Eu 68.19(4) 9_666 1_665
Al Si Eu 138.42(3) 5_655 1_665
Al Si Eu 72.47(3) 5_665 1_665
Al Si Eu 72.47(3) 1_655 1_665
Al Si Eu 138.42(3) . 1_665
Si Si Eu 68.19(4) 9_666 .
Al Si Eu 72.47(3) 5_655 .
Al Si Eu 138.42(3) 5_665 .
Al Si Eu 138.42(3) 1_655 .
Al Si Eu 72.47(3) . .
Eu Si Eu 136.37(9) 1_665 .
Si Si Eu 68.19(4) 9_666 1_565
Al Si Eu 138.42(3) 5_655 1_565
Al Si Eu 72.47(3) 5_665 1_565
Al Si Eu 138.42(3) 1_655 1_565
Al Si Eu 72.47(3) . 1_565
Eu Si Eu 82.06(3) 1_665 1_565
Eu Si Eu 82.06(3) . 1_565
Si Si Eu 68.19(4) 9_666 1_655
Al Si Eu 72.47(3) 5_655 1_655
Al Si Eu 138.42(3) 5_665 1_655
Al Si Eu 72.47(3) 1_655 1_655
Al Si Eu 138.42(3) . 1_655
Eu Si Eu 82.06(3) 1_665 1_655
Eu Si Eu 82.06(3) . 1_655
Eu Si Eu 136.37(9) 1_565 1_655

loop_
_geom_bond_atom_site_label_1
_geom_bond_atom_site_label_2
_geom_bond_distance
_geom_bond_site_symmetry_2
Eu Si 3.1806(12) 9_666
Eu Si 3.1806(12) 1_445
Eu Si 3.1806(12) 9_556
Eu Si 3.1806(12) 9_566
Eu Si 3.1806(12) 9_656
Eu Si 3.1806(12) 1_455
Eu Si 3.1806(12) 1_545
Eu Si 3.1806(12) .
Eu Al 3.4547(16) 1_545
Eu Al 3.4547(16) 9_566
Eu Al 3.4547(16) 5
Eu Al 3.4547(16) 13_556
Rh Al 2.5095(11) .
Rh Al 2.5096(11) 13_455
Rh Al 2.5096(11) 5_655
Rh Al 2.5096(11) 9
Rh Al 2.5096(11) 13
Rh Al 2.5096(11) 5
Rh Al 2.5096(11) 9_565
Rh Al 2.5096(11) 1_545
Al Rh 2.5095(11) 1_565
Al Si 2.613(2) .
Al Si 2.613(2) 1_455
Al Al 2.784(4) 9_565
Al Al 2.9529(7) 5_665
Al Al 2.9529(7) 5
Al Al 2.9529(7) 5_565
Al Al 2.9529(7) 5_655
Al Eu 3.4547(16) 1_565
Si Si 2.364(5) 9_666
Si Al 2.613(2) 5_655
Si Al 2.613(2) 5_665
Si Al 2.613(2) 1_655
Si Eu 3.1806(12) 1_665
Si Eu 3.1806(12) 1_565
Si Eu 3.1806(12) 1_655
